data_4024831
loop_
_publ_author_name
'Liang Hong'
'Lei Wang'
'Wangsheng Sun'
'Kwokyin Wong'
'Rui Wang'

_publ_section_title
;
Organocatalytic Asymmetric Friedel-Crafts Alkylation/Cyclization Cascade
Reaction of 1-Naphthols and \a,\b-Unsaturated Aldehydes: An
Enantioselective Synthesis of Chromanes and Dihydrobenzopyranes
;
_journal_name_full 'Journal of Organic Chemistry'
_journal_page_first 6881
_journal_page_last 6884
_journal_paper_doi 10.1021/jo901409d
_journal_volume 74
_journal_year 2009
_chemical_absolute_configuration none
_chemical_formula_sum 'C20 H18 O3'
_chemical_formula_weight 306.34
_chemical_name_systematic
; 
 ? 
;
_space_group_IT_number 4
_symmetry_cell_setting monoclinic
_symmetry_space_group_name_Hall 'P 2yb'
_symmetry_space_group_name_H-M 'P 1 21 1'
_atom_sites_solution_hydrogens geom
_atom_sites_solution_primary direct
_atom_sites_solution_secondary difmap
_audit_creation_method SHELXL-97
_cell_angle_alpha 90.00
_cell_angle_beta 99.164(17)
_cell_angle_gamma 90.00
_cell_formula_units_Z 2
_cell_length_a 10.368(10)
_cell_length_b 5.135(5)
_cell_length_c 14.763(14)
_cell_measurement_reflns_used 1003
_cell_measurement_temperature 273(2)
_cell_measurement_theta_max 0.00
_cell_measurement_theta_min 0.00
_cell_volume 775.9(13)
_computing_cell_refinement 'Bruker SMART'
_computing_data_collection 'Bruker SMART'
_computing_data_reduction 'Bruker SAINT'
_computing_molecular_graphics 'Bruker SHELXTL'
_computing_publication_material 'Bruker SHELXTL'
_computing_structure_refinement 'SHELXL-97 (Sheldrick, 1997)'
_computing_structure_solution 'SHELXS-97 (Sheldrick, 1990)'
_diffrn_ambient_temperature 273(2)
_diffrn_measured_fraction_theta_full 0.993
_diffrn_measured_fraction_theta_max 0.993
_diffrn_measurement_device_type 'CCD area detector'
_diffrn_measurement_method 'phi and omega scans'
_diffrn_radiation_monochromator graphite
_diffrn_radiation_source 'fine-focus sealed tube'
_diffrn_radiation_type MoK\a
_diffrn_radiation_wavelength 0.71073
_diffrn_reflns_av_R_equivalents 0.0279
_diffrn_reflns_av_sigmaI/netI 0.0440
_diffrn_reflns_limit_h_max 10
_diffrn_reflns_limit_h_min -13
_diffrn_reflns_limit_k_max 6
_diffrn_reflns_limit_k_min -6
_diffrn_reflns_limit_l_max 18
_diffrn_reflns_limit_l_min -16
_diffrn_reflns_number 4424
_diffrn_reflns_theta_full 26.50
_diffrn_reflns_theta_max 26.50
_diffrn_reflns_theta_min 1.40
_exptl_absorpt_coefficient_mu 0.087
_exptl_absorpt_correction_T_max 0.9813
_exptl_absorpt_correction_T_min 0.9721
_exptl_absorpt_correction_type multi-scan
_exptl_absorpt_process_details SADABS
_exptl_crystal_colour colorless
_exptl_crystal_density_diffrn 1.311
_exptl_crystal_density_method 'not measured'
_exptl_crystal_description stick
_exptl_crystal_F_000 324
_exptl_crystal_size_max 0.52
_exptl_crystal_size_mid 0.27
_exptl_crystal_size_min 0.22
_refine_diff_density_max 0.325
_refine_diff_density_min -0.267
_refine_diff_density_rms 0.040
_refine_ls_abs_structure_details 'Flack H D (1983), Acta Cryst. A39, 876-881'
_refine_ls_abs_structure_Flack 1(2)
_refine_ls_extinction_method none
_refine_ls_goodness_of_fit_ref 1.019
_refine_ls_hydrogen_treatment constr
_refine_ls_matrix_type full
_refine_ls_number_parameters 210
_refine_ls_number_reflns 2789
_refine_ls_number_restraints 1
_refine_ls_restrained_S_all 1.018
_refine_ls_R_factor_all 0.0923
_refine_ls_R_factor_gt 0.0612
_refine_ls_shift/su_max 0.000
_refine_ls_shift/su_mean 0.000
_refine_ls_structure_factor_coef Fsqd
_refine_ls_weighting_details 'calc w=1/[\s^2^(Fo^2^)+(0.0748P)^2^+0.2832P] where P=(Fo^2^+2Fc^2^)/3'
_refine_ls_weighting_scheme calc
_refine_ls_wR_factor_gt 0.1454
_refine_ls_wR_factor_ref 0.1660
_reflns_number_gt 1912
_reflns_number_total 2789
_reflns_threshold_expression >2sigma(I)
_cod_data_source_file jo901409d_si_001.cif
_cod_data_source_block p1
_cod_depositor_comments
;
The following automatic conversions were performed:
'_symmetry_cell_setting' value 'Monoclinic' changed to 'monoclinic'
according to '/home/saulius/struct/CIF-dictionaries/cif_core.dic'
dictionary named 'cif_core.dic' version 2.4.1 from 2010-06-29.

Automatic conversion script
Id: cif_fix_enum 1527 2010-12-29 10:47:43Z saulius 
;
_cod_original_sg_symbol_H-M P2(1)
_cod_database_code 4024831

loop_
_symmetry_equiv_pos_as_xyz
'x, y, z'
'-x, y+1/2, -z'

loop_
_atom_site_label
_atom_site_type_symbol
_atom_site_fract_x
_atom_site_fract_y
_atom_site_fract_z
_atom_site_U_iso_or_equiv
_atom_site_adp_type
_atom_site_occupancy
_atom_site_symmetry_multiplicity
_atom_site_calc_flag
_atom_site_refinement_flags
_atom_site_disorder_assembly
_atom_site_disorder_group
C1 C 0.2084(3) 0.2476(8) 0.4649(2) 0.0496(9) Uani 1 1 d . . .
C2 C 0.0984(4) 0.1021(9) 0.4458(3) 0.0594(11) Uani 1 1 d . . .
H2 H 0.0800 -0.0233 0.4874 0.071 Uiso 1 1 calc R . .
C3 C 0.0133(4) 0.1398(9) 0.3646(3) 0.0592(10) Uani 1 1 d . . .
H3 H -0.0621 0.0392 0.3527 0.071 Uiso 1 1 calc R . .
C4 C 0.0371(3) 0.3206(8) 0.3016(2) 0.0515(9) Uani 1 1 d . . .
H4 H -0.0222 0.3451 0.2480 0.062 Uiso 1 1 calc R . .
C5 C 0.1520(3) 0.4692(7) 0.3184(2) 0.0418(8) Uani 1 1 d . . .
C6 C 0.1846(3) 0.6555(7) 0.25418(19) 0.0407(8) Uani 1 1 d . . .
C7 C 0.1443(4) 0.8022(9) 0.1003(2) 0.0737(13) Uani 1 1 d . . .
H7 H 0.2007 0.6753 0.0762 0.088 Uiso 1 1 calc R . .
C8 C 0.2187(4) 1.0352(10) 0.1226(3) 0.0685(12) Uani 1 1 d . . .
H8A H 0.1608 1.1706 0.1383 0.082 Uiso 1 1 calc R . .
H8B H 0.2536 1.0924 0.0688 0.082 Uiso 1 1 calc R . .
C9 C 0.3306(3) 1.0029(8) 0.2014(2) 0.0505(10) Uani 1 1 d . . .
H9 H 0.3381 1.1687 0.2347 0.061 Uiso 1 1 calc R . .
C10 C 0.2978(3) 0.7977(7) 0.2691(2) 0.0433(9) Uani 1 1 d . . .
C11 C 0.3825(3) 0.7550(8) 0.3521(2) 0.0516(9) Uani 1 1 d . . .
H11 H 0.4598 0.8498 0.3635 0.062 Uiso 1 1 calc R . .
C12 C 0.3569(3) 0.5831(8) 0.4160(2) 0.0527(10) Uani 1 1 d . . .
H12 H 0.4156 0.5622 0.4702 0.063 Uiso 1 1 calc R . .
C13 C 0.2404(3) 0.4347(8) 0.4004(2) 0.0456(9) Uani 1 1 d . . .
C14 C 0.2724(4) 0.0459(13) 0.6103(3) 0.0920(18) Uani 1 1 d . . .
H14A H 0.1900 0.0841 0.6291 0.138 Uiso 1 1 calc R . .
H14B H 0.3405 0.0544 0.6626 0.138 Uiso 1 1 calc R . .
H14C H 0.2698 -0.1257 0.5843 0.138 Uiso 1 1 calc R . .
C15 C 0.4639(3) 0.9527(8) 0.1735(2) 0.0499(9) Uani 1 1 d . . .
C16 C 0.4890(5) 0.7511(13) 0.1196(4) 0.107(2) Uani 1 1 d . . .
H16 H 0.4230 0.6338 0.0977 0.129 Uiso 1 1 calc R . .
C17 C 0.6131(7) 0.7193(17) 0.0971(5) 0.138(3) Uani 1 1 d . . .
H17 H 0.6284 0.5807 0.0597 0.166 Uiso 1 1 calc R . .
C18 C 0.7097(5) 0.8796(16) 0.1271(4) 0.103(2) Uani 1 1 d . . .
H18 H 0.7913 0.8588 0.1095 0.123 Uiso 1 1 calc R . .
C19 C 0.6878(5) 1.0701(18) 0.1826(5) 0.136(3) Uani 1 1 d . . .
H19 H 0.7562 1.1788 0.2072 0.163 Uiso 1 1 calc R . .
C20 C 0.5635(4) 1.1110(14) 0.2049(4) 0.103(2) Uani 1 1 d . . .
H20 H 0.5497 1.2507 0.2423 0.123 Uiso 1 1 calc R . .
O1 O 0.0343(3) 0.8436(6) 0.03312(18) 0.0730(9) Uani 1 1 d . . .
H1 H 0.0036 0.7029 0.0143 0.110 Uiso 1 1 calc R . .
O2 O 0.0940(2) 0.6827(5) 0.17520(14) 0.0504(7) Uani 1 1 d . . .
O3 O 0.2977(3) 0.2315(7) 0.54341(17) 0.0741(9) Uani 1 1 d . . .

loop_
_atom_site_aniso_label
_atom_site_aniso_U_11
_atom_site_aniso_U_22
_atom_site_aniso_U_33
_atom_site_aniso_U_23
_atom_site_aniso_U_13
_atom_site_aniso_U_12
C1 0.042(2) 0.058(3) 0.0496(18) 0.0138(18) 0.0087(15) 0.0028(18)
C2 0.052(2) 0.067(3) 0.062(2) 0.014(2) 0.0170(18) 0.000(2)
C3 0.044(2) 0.060(3) 0.075(2) 0.000(2) 0.0113(18) -0.011(2)
C4 0.0399(19) 0.058(3) 0.057(2) 0.004(2) 0.0080(15) -0.0033(18)
C5 0.0350(17) 0.047(2) 0.0437(17) -0.0031(16) 0.0080(13) 0.0022(16)
C6 0.0387(18) 0.047(2) 0.0354(15) -0.0019(16) 0.0031(13) 0.0080(17)
C7 0.090(3) 0.071(3) 0.048(2) 0.013(2) -0.024(2) -0.012(3)
C8 0.060(2) 0.080(3) 0.061(2) 0.017(2) -0.0061(19) -0.009(2)
C9 0.0447(19) 0.057(3) 0.0493(19) 0.0030(19) 0.0042(15) -0.0012(19)
C10 0.0360(17) 0.052(2) 0.0418(16) -0.0034(17) 0.0043(13) 0.0014(16)
C11 0.0389(18) 0.065(3) 0.0495(18) 0.0038(19) 0.0026(14) -0.0078(18)
C12 0.0389(19) 0.073(3) 0.0434(17) 0.009(2) -0.0017(14) -0.0074(19)
C13 0.0397(18) 0.056(2) 0.0404(16) 0.0061(17) 0.0055(14) 0.0021(17)
C14 0.082(3) 0.121(5) 0.070(3) 0.047(3) 0.001(2) -0.012(3)
C15 0.0432(19) 0.060(3) 0.0459(18) 0.0038(18) 0.0062(14) -0.0043(18)
C16 0.084(3) 0.117(5) 0.134(4) -0.058(4) 0.055(3) -0.022(3)
C17 0.128(5) 0.157(7) 0.153(6) -0.053(5) 0.093(5) -0.015(5)
C18 0.064(3) 0.140(6) 0.115(4) 0.024(4) 0.046(3) 0.009(4)
C19 0.055(3) 0.172(8) 0.182(7) -0.044(7) 0.022(4) -0.038(4)
C20 0.048(3) 0.131(5) 0.129(4) -0.046(4) 0.013(3) -0.026(3)
O1 0.088(2) 0.0630(19) 0.0547(15) 0.0085(15) -0.0297(13) -0.0128(17)
O2 0.0419(13) 0.0608(18) 0.0439(12) 0.0001(12) -0.0075(10) -0.0035(12)
O3 0.0621(17) 0.099(3) 0.0576(15) 0.0336(17) -0.0024(13) -0.0062(17)

loop_
_atom_type_symbol
_atom_type_description
_atom_type_scat_dispersion_real
_atom_type_scat_dispersion_imag
_atom_type_scat_source
C C 0.0033 0.0016 'International Tables Vol C Tables 4.2.6.8 and 6.1.1.4'
H H 0.0000 0.0000 'International Tables Vol C Tables 4.2.6.8 and 6.1.1.4'
O O 0.0106 0.0060 'International Tables Vol C Tables 4.2.6.8 and 6.1.1.4'

loop_
_geom_angle_atom_site_label_1
_geom_angle_atom_site_label_2
_geom_angle_atom_site_label_3
_geom_angle
_geom_angle_site_symmetry_1
_geom_angle_site_symmetry_3
_geom_angle_publ_flag
C2 C1 O3 125.2(3) . . ?
C2 C1 C13 120.6(3) . . ?
O3 C1 C13 114.1(3) . . ?
C1 C2 C3 120.1(4) . . ?
C1 C2 H2 119.9 . . ?
C3 C2 H2 119.9 . . ?
C4 C3 C2 121.7(4) . . ?
C4 C3 H3 119.1 . . ?
C2 C3 H3 119.1 . . ?
C3 C4 C5 119.3(3) . . ?
C3 C4 H4 120.3 . . ?
C5 C4 H4 120.3 . . ?
C4 C5 C13 120.1(3) . . ?
C4 C5 C6 122.1(3) . . ?
C13 C5 C6 117.8(3) . . ?
C10 C6 O2 122.1(3) . . ?
C10 C6 C5 122.6(3) . . ?
O2 C6 C5 115.4(3) . . ?
O1 C7 O2 104.8(3) . . ?
O1 C7 C8 112.5(4) . . ?
O2 C7 C8 115.4(3) . . ?
O1 C7 H7 107.9 . . ?
O2 C7 H7 107.9 . . ?
C8 C7 H7 107.9 . . ?
C7 C8 C9 113.8(4) . . ?
C7 C8 H8A 108.8 . . ?
C9 C8 H8A 108.8 . . ?
C7 C8 H8B 108.8 . . ?
C9 C8 H8B 108.8 . . ?
H8A C8 H8B 107.7 . . ?
C8 C9 C15 115.2(3) . . ?
C8 C9 C10 110.8(3) . . ?
C15 C9 C10 111.5(3) . . ?
C8 C9 H9 106.2 . . ?
C15 C9 H9 106.2 . . ?
C10 C9 H9 106.2 . . ?
C6 C10 C11 117.2(3) . . ?
C6 C10 C9 122.5(3) . . ?
C11 C10 C9 120.3(3) . . ?
C12 C11 C10 123.1(3) . . ?
C12 C11 H11 118.5 . . ?
C10 C11 H11 118.5 . . ?
C11 C12 C13 119.7(3) . . ?
C11 C12 H12 120.1 . . ?
C13 C12 H12 120.1 . . ?
C5 C13 C12 119.6(3) . . ?
C5 C13 C1 118.0(3) . . ?
C12 C13 C1 122.4(3) . . ?
O3 C14 H14A 109.5 . . ?
O3 C14 H14B 109.5 . . ?
H14A C14 H14B 109.5 . . ?
O3 C14 H14C 109.5 . . ?
H14A C14 H14C 109.5 . . ?
H14B C14 H14C 109.5 . . ?
C20 C15 C16 117.2(4) . . ?
C20 C15 C9 119.1(4) . . ?
C16 C15 C9 123.7(4) . . ?
C15 C16 C17 120.1(5) . . ?
C15 C16 H16 119.9 . . ?
C17 C16 H16 119.9 . . ?
C18 C17 C16 122.0(6) . . ?
C18 C17 H17 119.0 . . ?
C16 C17 H17 119.0 . . ?
C17 C18 C19 118.4(5) . . ?
C17 C18 H18 120.8 . . ?
C19 C18 H18 120.8 . . ?
C18 C19 C20 121.0(6) . . ?
C18 C19 H19 119.5 . . ?
C20 C19 H19 119.5 . . ?
C15 C20 C19 121.2(6) . . ?
C15 C20 H20 119.4 . . ?
C19 C20 H20 119.4 . . ?
C7 O1 H1 109.5 . . ?
C6 O2 C7 114.3(3) . . ?
C1 O3 C14 117.0(3) . . ?

loop_
_geom_bond_atom_site_label_1
_geom_bond_atom_site_label_2
_geom_bond_distance
_geom_bond_site_symmetry_2
_geom_bond_publ_flag
C1 C2 1.355(5) . ?
C1 O3 1.366(4) . ?
C1 C13 1.428(5) . ?
C2 C3 1.385(5) . ?
C2 H2 0.9300 . ?
C3 C4 1.365(5) . ?
C3 H3 0.9300 . ?
C4 C5 1.403(5) . ?
C4 H4 0.9300 . ?
C5 C13 1.408(4) . ?
C5 C6 1.425(4) . ?
C6 C10 1.370(5) . ?
C6 O2 1.383(3) . ?
C7 O1 1.404(4) . ?
C7 O2 1.433(5) . ?
C7 C8 1.433(7) . ?
C7 H7 0.9800 . ?
C8 C9 1.516(5) . ?
C8 H8A 0.9700 . ?
C8 H8B 0.9700 . ?
C9 C15 1.525(5) . ?
C9 C10 1.528(5) . ?
C9 H9 0.9800 . ?
C10 C11 1.407(4) . ?
C11 C12 1.349(5) . ?
C11 H11 0.9300 . ?
C12 C13 1.416(5) . ?
C12 H12 0.9300 . ?
C14 O3 1.426(5) . ?
C14 H14A 0.9600 . ?
C14 H14B 0.9600 . ?
C14 H14C 0.9600 . ?
C15 C20 1.338(6) . ?
C15 C16 1.355(6) . ?
C16 C17 1.389(7) . ?
C16 H16 0.9300 . ?
C17 C18 1.317(9) . ?
C17 H17 0.9300 . ?
C18 C19 1.319(9) . ?
C18 H18 0.9300 . ?
C19 C20 1.397(7) . ?
C19 H19 0.9300 . ?
C20 H20 0.9300 . ?
O1 H1 0.8200 . ?

loop_
_geom_torsion_atom_site_label_1
_geom_torsion_atom_site_label_2
_geom_torsion_atom_site_label_3
_geom_torsion_atom_site_label_4
_geom_torsion
_geom_torsion_site_symmetry_1
_geom_torsion_site_symmetry_2
_geom_torsion_site_symmetry_3
_geom_torsion_site_symmetry_4
_geom_torsion_publ_flag
O3 C1 C2 C3 178.5(4) . . . . ?
C13 C1 C2 C3 -2.2(6) . . . . ?
C1 C2 C3 C4 0.4(6) . . . . ?
C2 C3 C4 C5 1.3(6) . . . . ?
C3 C4 C5 C13 -1.2(5) . . . . ?
C3 C4 C5 C6 178.1(3) . . . . ?
C4 C5 C6 C10 -178.6(3) . . . . ?
C13 C5 C6 C10 0.6(4) . . . . ?
C4 C5 C6 O2 1.2(4) . . . . ?
C13 C5 C6 O2 -179.6(3) . . . . ?
O1 C7 C8 C9 174.4(3) . . . . ?
O2 C7 C8 C9 54.2(6) . . . . ?
C7 C8 C9 C15 97.1(4) . . . . ?
C7 C8 C9 C10 -30.6(5) . . . . ?
O2 C6 C10 C11 179.7(3) . . . . ?
C5 C6 C10 C11 -0.5(5) . . . . ?
O2 C6 C10 C9 2.0(5) . . . . ?
C5 C6 C10 C9 -178.2(3) . . . . ?
C8 C9 C10 C6 3.9(5) . . . . ?
C15 C9 C10 C6 -125.8(3) . . . . ?
C8 C9 C10 C11 -173.6(3) . . . . ?
C15 C9 C10 C11 56.6(4) . . . . ?
C6 C10 C11 C12 0.0(5) . . . . ?
C9 C10 C11 C12 177.7(3) . . . . ?
C10 C11 C12 C13 0.4(6) . . . . ?
C4 C5 C13 C12 179.1(3) . . . . ?
C6 C5 C13 C12 -0.2(5) . . . . ?
C4 C5 C13 C1 -0.5(5) . . . . ?
C6 C5 C13 C1 -179.8(3) . . . . ?
C11 C12 C13 C5 -0.3(5) . . . . ?
C11 C12 C13 C1 179.3(4) . . . . ?
C2 C1 C13 C5 2.2(5) . . . . ?
O3 C1 C13 C5 -178.4(3) . . . . ?
C2 C1 C13 C12 -177.4(4) . . . . ?
O3 C1 C13 C12 2.0(5) . . . . ?
C8 C9 C15 C20 124.4(5) . . . . ?
C10 C9 C15 C20 -108.2(5) . . . . ?
C8 C9 C15 C16 -57.2(6) . . . . ?
C10 C9 C15 C16 70.2(5) . . . . ?
C20 C15 C16 C17 -1.7(9) . . . . ?
C9 C15 C16 C17 179.8(5) . . . . ?
C15 C16 C17 C18 0.5(11) . . . . ?
C16 C17 C18 C19 2.3(12) . . . . ?
C17 C18 C19 C20 -3.7(11) . . . . ?
C16 C15 C20 C19 0.3(9) . . . . ?
C9 C15 C20 C19 178.8(5) . . . . ?
C18 C19 C20 C15 2.5(11) . . . . ?
C10 C6 O2 C7 18.9(5) . . . . ?
C5 C6 O2 C7 -160.9(3) . . . . ?
O1 C7 O2 C6 -172.0(3) . . . . ?
C8 C7 O2 C6 -47.7(5) . . . . ?
C2 C1 O3 C14 0.1(6) . . . . ?
C13 C1 O3 C14 -179.3(4) . . . . ?

loop_
_cod_related_entry_id
_cod_related_entry_database
_cod_related_entry_code
1 ChemSpider 30659034
